data_9011954
loop_
_publ_author_name
'Fanfani, L.'
'Zanazzi, P. F.'

_publ_section_title
;
 Switzerite: its chemical formula and crystal structure
 Note: could not reproduce Wat18 bond lengths
 Note: IMA official name of this phase changed from switzerite
;
_journal_name_full 'Tschermaks Mineralogische und Petrographische Mitteilungen'
_journal_page_first 255
_journal_page_last 269
_journal_volume 26
_journal_year 1979
_chemical_compound_source 'North Carolina'
_chemical_formula_sum 'Fe0.875 H8 Mn2 O12 P2'
_chemical_name_mineral Metaswitzerite
_space_group_IT_number 14
_symmetry_space_group_name_Hall '-P 2ybc'
_symmetry_space_group_name_H-M 'P 1 21/c 1'
_cell_angle_alpha 90
_cell_angle_beta 96.65
_cell_angle_gamma 90
_cell_formula_units_Z 8
_cell_length_a 8.496
_cell_length_b 13.173
_cell_length_c 17.214
_cell_volume 1913.591
_database_code_amcsd 0015677
_exptl_crystal_density_diffrn 2.921
_cod_original_cell_volume 1913.592
_cod_original_formula_sum 'Mn2 Fe.875 P2 O12 H8'
_cod_database_code 9011954

loop_
_space_group_symop_operation_xyz
x,y,z
x,1/2-y,1/2+z
-x,1/2+y,1/2-z
-x,-y,-z

loop_
_atom_site_aniso_label
_atom_site_aniso_U_11
_atom_site_aniso_U_22
_atom_site_aniso_U_33
_atom_site_aniso_U_12
_atom_site_aniso_U_13
_atom_site_aniso_U_23
MnMe1 0.00577 0.00615 0.02814 0.00056 0.00585 0.00000
MnMe2 0.00433 0.00527 0.02370 0.00056 0.00146 0.00114
MnMe3 0.00541 0.00703 0.02814 0.00056 0.00439 0.00114
MnMe4 0.00433 0.00615 0.02518 0.00000 0.00146 0.00000
FeMe5 0.01623 0.00879 0.02370 0.00282 0.00804 0.00114
FeMe6 0.00938 0.01143 0.02222 0.00056 -0.00073 0.00114
P1 0.00577 0.00703 0.02222 0.00113 0.00146 -0.00114
P2 0.00433 0.00527 0.02073 -0.00113 0.00146 0.00114
P3 0.00577 0.00703 0.02073 0.00169 0.00292 0.00114
P4 0.00505 0.00967 0.01925 -0.00169 0.00073 -0.00114
O1 0.02417 0.01494 0.03110 0.00563 0.00365 -0.00228
O2 0.00830 0.02461 0.01777 0.00732 0.00365 0.00342
O3 0.01118 0.01143 0.03406 0.00507 -0.00439 -0.00342
O4 0.00325 0.01407 0.02962 0.00619 0.00658 0.00799
O5 0.02742 0.01231 0.02370 0.00056 0.01316 0.00000
O6 0.00433 0.01934 0.02962 0.00338 -0.00292 0.00571
O7 0.01227 0.01582 0.02518 -0.00225 0.00219 0.00000
O8 0.00758 0.00615 0.03110 -0.00169 0.00731 -0.00342
O9 0.01335 0.01407 0.02962 -0.00056 0.00073 0.00799
O10 0.01046 0.01494 0.02222 0.00000 0.00073 -0.00685
O11 0.00505 0.01582 0.03110 0.00169 0.00292 -0.00114
O12 0.01515 0.02022 0.02518 -0.00451 0.00439 0.00456
O13 0.00541 0.00703 0.02814 -0.00394 0.00585 -0.00456
O14 0.00685 0.00791 0.02518 -0.00225 0.00365 0.00228
O15 0.01010 0.01055 0.03110 0.00000 0.00877 -0.00342
O16 0.00289 0.00879 0.02518 0.00169 0.00073 -0.00228
Wat17 0.01840 0.00879 0.02370 0.00507 0.00219 0.00228
Wat18 0.00866 0.01934 0.02962 0.00282 0.00512 0.00571
Wat19 0.00613 0.01494 0.01925 -0.00169 0.00439 -0.00228
Wat20 0.01984 0.01758 0.03258 0.00338 0.00585 0.01027
Wat21 0.01696 0.04308 0.04443 0.00056 0.00365 0.01141
Wat22 0.01443 0.12923 0.03406 -0.01408 0.01023 -0.02967
Wat23 0.05339 0.09846 0.13478 0.05125 -0.02412 -0.06048
Wat24 0.05989 0.07560 0.06220 -0.03154 0.01243 0.00114

loop_
_atom_site_label
_atom_site_fract_x
_atom_site_fract_y
_atom_site_fract_z
_atom_site_occupancy
_atom_site_U_iso_or_equiv
_atom_site_type_symbol
_atom_site_attached_hydrogens
MnMe1 0.21060 0.15480 0.76330 1.00000 0.01279 Mn 0
MnMe2 0.18350 0.65550 0.73100 1.00000 0.01127 Mn 0
MnMe3 0.28420 0.91980 0.73550 1.00000 0.01343 Mn 0
MnMe4 0.68630 0.92100 0.74510 1.00000 0.01165 Mn 0
FeMe5 0.10860 0.83290 0.01870 0.90000 0.01558 Fe 0
FeMe6 0.37240 0.08640 0.46060 0.85000 0.01406 Fe 0
P1 0.04710 0.32890 0.86520 1.00000 0.01140 P 0
P2 0.97640 0.01250 0.13550 1.00000 0.00988 P 0
P3 0.54130 0.24960 0.86390 1.00000 0.01127 P 0
P4 0.51320 0.59860 0.85310 1.00000 0.01153 P 0
O1 0.04210 0.20910 0.44880 1.00000 0.02343 O 0
O2 0.21000 0.12040 0.35850 1.00000 0.01672 O 0
O3 0.08160 0.59070 0.15620 1.00000 0.01925 O 0
O4 0.02960 0.26210 0.30620 1.00000 0.01532 O 0
O5 0.03440 0.43880 0.43290 1.00000 0.02039 O 0
O6 0.13320 -0.00530 0.18680 1.00000 0.01786 O 0
O7 0.03040 0.62510 0.39290 1.00000 0.01735 O 0
O8 0.16200 0.49040 0.31480 1.00000 0.01444 O 0
O9 0.42400 0.33250 0.33390 1.00000 0.01912 O 0
O10 0.52500 0.15730 0.30840 1.00000 0.01570 O 0
O11 0.28860 0.79210 0.13240 1.00000 0.01735 O 0
O12 0.50720 0.21500 0.44660 1.00000 0.02001 O 0
O13 0.47960 0.28720 0.13050 1.00000 0.01343 O 0
O14 0.36550 0.92960 0.29500 1.00000 0.01305 O 0
O15 0.50050 0.95930 0.42850 1.00000 0.01672 O 0
O16 0.33260 0.43510 0.18200 1.00000 0.01229 O 0
Wat17 0.23330 0.21170 0.18340 1.00000 0.01684 O 2
Wat18 -0.02150 0.39180 0.18360 1.00000 0.01862 O 2
Wat19 0.25150 0.71390 0.30880 1.00000 0.01330 O 2
Wat20 0.48880 0.03490 0.16740 1.00000 0.02318 O 2
Wat21 0.20610 0.81480 0.46440 1.00000 0.03483 O 2
Wat22 0.17240 0.46460 0.02090 1.00000 0.05826 O 2
Wat23 0.33150 -0.41010 0.48960 1.00000 0.09752 O 2
Wat24 0.32360 0.11900 0.01480 1.00000 0.06523 O 2

loop_
_cod_changelog_entry_id
_cod_changelog_entry_author
_cod_changelog_entry_date
_cod_changelog_entry_text
1
;cod-tools version 3.8.0
Id: cif_guess_AMCSD_atom_types 9574 2023-05-10 09:00:05Z saulius
;
2023-05-10T18:53:43+03:00
;Derived atom types and hydrogen counts
from atom names that follow the AMCSD naming convention
(Wat == water, O-H == hydroxyl).
;

loop_
_cod_related_entry_id
_cod_related_entry_database
_cod_related_entry_code
1 AMCSD 0015677
